data_7153956
loop_
_publ_author_name
'Bourgault, Jean Paul'
'Maddirala, Amarendar Reddy'
'Andreana, Peter R.'

_publ_section_title
;
 A one-pot multicomponent coupling/cyclization for natural product
 herbicide (+-)-thaxtomin A.
;
_journal_issue 41
_journal_name_full 'Organic &amp; biomolecular chemistry'
_journal_page_first 8125
_journal_page_last 8127
_journal_paper_doi 10.1039/c4ob01148a
_journal_volume 12
_journal_year 2014
_chemical_formula_moiety 'C22 H22 N4 O6, CH3OH'
_chemical_formula_sum 'C23 H26 N4 O7'
_chemical_formula_weight 470.48
_chemical_name_systematic
; 
 ? 
;
_space_group_IT_number 2
_symmetry_cell_setting triclinic
_symmetry_space_group_name_Hall '-P 1'
_symmetry_space_group_name_H-M 'P -1'
_atom_sites_solution_hydrogens mixed
_atom_sites_solution_primary direct
_atom_sites_solution_secondary difmap
_audit_creation_method SHELXL-97
_cell_angle_alpha 83.381(7)
_cell_angle_beta 77.526(4)
_cell_angle_gamma 63.273(5)
_cell_formula_units_Z 2
_cell_length_a 8.1838(6)
_cell_length_b 8.4093(6)
_cell_length_c 18.4956(15)
_cell_measurement_reflns_used 3662
_cell_measurement_temperature 160(2)
_cell_measurement_theta_max 68.2
_cell_measurement_theta_min 5.8
_cell_volume 1109.80(15)
_computing_structure_refinement 'SHELXL-97 (Sheldrick, 2008)'
_computing_structure_solution 'SHELXS-97 (Sheldrick, 2008)'
_diffrn_ambient_temperature 160(2)
_diffrn_measured_fraction_theta_full 0.945
_diffrn_measured_fraction_theta_max 0.909
_diffrn_measurement_device_type 'Apex CCD'
_diffrn_measurement_method '\f and \w scans'
_diffrn_radiation_monochromator 'multilayer optics'
_diffrn_radiation_source 'ImuS microfocus sealed tube'
_diffrn_radiation_type CuK\a
_diffrn_radiation_wavelength 1.54178
_diffrn_reflns_av_R_equivalents 0.0225
_diffrn_reflns_av_sigmaI/netI 0.0260
_diffrn_reflns_limit_h_max 9
_diffrn_reflns_limit_h_min -9
_diffrn_reflns_limit_k_max 9
_diffrn_reflns_limit_k_min -9
_diffrn_reflns_limit_l_max 21
_diffrn_reflns_limit_l_min -22
_diffrn_reflns_number 9047
_diffrn_reflns_theta_full 65.00
_diffrn_reflns_theta_max 68.67
_diffrn_reflns_theta_min 2.45
_exptl_absorpt_coefficient_mu 0.884
_exptl_absorpt_correction_T_max 0.753
_exptl_absorpt_correction_T_min 0.675
_exptl_absorpt_correction_type multi-scan
_exptl_absorpt_process_details sadabs
_exptl_crystal_colour yellow
_exptl_crystal_density_diffrn 1.408
_exptl_crystal_density_method 'not measured'
_exptl_crystal_description needle
_exptl_crystal_F_000 496
_exptl_crystal_size_max 0.172
_exptl_crystal_size_mid 0.018
_exptl_crystal_size_min 0.015
_refine_diff_density_max 0.566
_refine_diff_density_min -0.476
_refine_diff_density_rms 0.042
_refine_ls_extinction_method none
_refine_ls_goodness_of_fit_ref 1.041
_refine_ls_hydrogen_treatment mixed
_refine_ls_matrix_type full
_refine_ls_number_parameters 398
_refine_ls_number_reflns 3726
_refine_ls_number_restraints 0
_refine_ls_restrained_S_all 1.041
_refine_ls_R_factor_all 0.0482
_refine_ls_R_factor_gt 0.0406
_refine_ls_shift/su_max 0.001
_refine_ls_shift/su_mean 0.000
_refine_ls_structure_factor_coef Fsqd
_refine_ls_weighting_details 'calc w=1/[\s^2^(Fo^2^)+(0.0513P)^2^+0.6481P] where P=(Fo^2^+2Fc^2^)/3'
_refine_ls_weighting_scheme calc
_refine_ls_wR_factor_gt 0.1042
_refine_ls_wR_factor_ref 0.1097
_reflns_number_gt 3185
_reflns_number_total 3726
_reflns_threshold_expression >2sigma(I)
_cod_data_source_file c4ob01148a2.cif
_cod_data_source_block p1b
_cod_depositor_comments
;Adding full bibliography for 7153956--7153957.cif.

The following automatic conversions were performed:

'_atom_sites_solution_hydrogens' value 'difmap and geom' was changed
to 'mixed'.

Automatic conversion script
Id: cif_fix_values 6452 2018-10-05 10:23:21Z andrius 
;
_cod_original_cell_volume 1109.80(14)
_cod_database_code 7153956

loop_
_symmetry_equiv_pos_as_xyz
'x, y, z'
'-x, -y, -z'

loop_
_atom_site_label
_atom_site_type_symbol
_atom_site_fract_x
_atom_site_fract_y
_atom_site_fract_z
_atom_site_U_iso_or_equiv
_atom_site_adp_type
_atom_site_occupancy
_atom_site_symmetry_multiplicity
_atom_site_calc_flag
_atom_site_refinement_flags
_atom_site_disorder_assembly
_atom_site_disorder_group
O1 O 0.1262(2) 0.7856(2) -0.01047(9) 0.0499(4) Uani 1 1 d . . .
O2 O 0.2202(2) 0.6456(2) 0.08711(8) 0.0419(4) Uani 1 1 d . . .
O3 O 0.45814(19) 0.82561(18) 0.25526(7) 0.0325(3) Uani 1 1 d . . .
O4 O 0.1882(2) 0.3709(2) 0.37902(8) 0.0399(4) Uani 1 1 d . . .
O5 O 0.2966(2) 0.5625(2) 0.45718(7) 0.0380(4) Uani 1 1 d . . .
O6 O 0.7439(2) -0.09693(19) 0.19647(8) 0.0343(3) Uani 1 1 d . . .
O7 O 0.0718(3) 0.2818(3) 0.51984(11) 0.0728(7) Uani 1 1 d . . .
N1 N 0.2433(2) 0.7255(2) 0.02908(8) 0.0263(3) Uani 1 1 d . . .
N2 N 0.8396(2) 0.6364(2) 0.06501(8) 0.0269(3) Uani 1 1 d . . .
N3 N 0.4625(2) 0.6215(2) 0.34635(8) 0.0281(3) Uani 1 1 d . . .
N4 N 0.2353(2) 0.5380(2) 0.28072(8) 0.0277(3) Uani 1 1 d . . .
C1 C 0.4148(2) 0.7458(2) 0.00680(10) 0.0237(4) Uani 1 1 d . . .
C2 C 0.4286(3) 0.8402(3) -0.05871(10) 0.0278(4) Uani 1 1 d . . .
C3 C 0.5866(3) 0.8677(3) -0.08616(11) 0.0301(4) Uani 1 1 d . . .
C4 C 0.7311(3) 0.8020(3) -0.04774(10) 0.0282(4) Uani 1 1 d . . .
C5 C 0.7139(2) 0.7099(2) 0.01851(10) 0.0238(4) Uani 1 1 d . . .
C6 C 0.7698(3) 0.5593(3) 0.12376(10) 0.0264(4) Uani 1 1 d . . .
C7 C 0.5981(2) 0.5772(2) 0.11822(9) 0.0230(4) Uani 1 1 d . . .
C8 C 0.5566(2) 0.6758(2) 0.05004(9) 0.0220(4) Uani 1 1 d . . .
C9 C 0.4972(3) 0.4965(2) 0.17657(10) 0.0244(4) Uani 1 1 d . . .
C10 C 0.3422(2) 0.6262(2) 0.23521(10) 0.0242(4) Uani 1 1 d . . .
C11 C 0.4229(2) 0.7002(2) 0.28113(10) 0.0253(4) Uani 1 1 d . . .
C12 C 0.3949(3) 0.4940(3) 0.38676(10) 0.0289(4) Uani 1 1 d . . .
C13 C 0.2654(3) 0.4626(3) 0.34674(10) 0.0285(4) Uani 1 1 d . . .
C14 C 0.5554(3) 0.3141(3) 0.40176(10) 0.0306(4) Uani 1 1 d . . .
C15 C 0.6880(3) 0.2155(2) 0.33417(10) 0.0274(4) Uani 1 1 d . . .
C16 C 0.6494(3) 0.1045(2) 0.29710(10) 0.0271(4) Uani 1 1 d . . .
C17 C 0.7718(3) 0.0154(2) 0.23428(10) 0.0275(4) Uani 1 1 d . . .
C18 C 0.9319(3) 0.0390(3) 0.20765(11) 0.0314(4) Uani 1 1 d . . .
C19 C 0.9730(3) 0.1447(3) 0.24557(12) 0.0358(5) Uani 1 1 d . . .
C20 C 0.8531(3) 0.2320(3) 0.30864(11) 0.0323(4) Uani 1 1 d . . .
C21 C 0.1045(3) 0.5131(3) 0.24579(13) 0.0365(5) Uani 1 1 d . . .
C22 C 0.5546(4) 0.6890(3) 0.38635(12) 0.0376(5) Uani 1 1 d . . .
C23A C 0.1599(9) 0.0895(9) 0.5083(4) 0.0634(15) Uiso 0.50 1 d P A 1
H23A H 0.1216 0.0655 0.4669 0.095 Uiso 0.50 1 calc PR A 1
H23B H 0.1231 0.0308 0.5519 0.095 Uiso 0.50 1 calc PR A 1
H23C H 0.2928 0.0460 0.4985 0.095 Uiso 0.50 1 calc PR A 1
C23B C 0.1739(9) 0.1264(9) 0.5364(4) 0.0630(15) Uiso 0.50 1 d P A 3
H23D H 0.2259 0.1260 0.5782 0.095 Uiso 0.50 1 calc PR A 3
H23E H 0.2726 0.0735 0.4951 0.095 Uiso 0.50 1 calc PR A 3
H23F H 0.1024 0.0594 0.5485 0.095 Uiso 0.50 1 calc PR A 3
H5O H 0.177(5) 0.617(4) 0.4595(18) 0.071(10) Uiso 1 1 d . . .
H6O H 0.644(4) -0.115(4) 0.2190(16) 0.061(8) Uiso 1 1 d . . .
H7O H 0.105(5) 0.334(5) 0.477(2) 0.082(10) Uiso 1 1 d . . .
H2N H 0.938(4) 0.649(3) 0.0605(13) 0.038(6) Uiso 1 1 d . . .
H2 H 0.327(3) 0.888(3) -0.0850(13) 0.039(6) Uiso 1 1 d . . .
H3 H 0.587(3) 0.939(3) -0.1297(13) 0.036(6) Uiso 1 1 d . . .
H4 H 0.844(3) 0.815(3) -0.0656(11) 0.027(5) Uiso 1 1 d . . .
H6 H 0.839(3) 0.503(3) 0.1622(11) 0.024(5) Uiso 1 1 d . . .
H9A H 0.589(3) 0.402(3) 0.2041(12) 0.029(5) Uiso 1 1 d . . .
H9B H 0.441(3) 0.441(3) 0.1541(11) 0.025(5) Uiso 1 1 d . . .
H10 H 0.253(3) 0.732(3) 0.2099(11) 0.023(5) Uiso 1 1 d . . .
H14A H 0.621(3) 0.338(3) 0.4337(12) 0.033(6) Uiso 1 1 d . . .
H14B H 0.492(3) 0.244(3) 0.4316(12) 0.031(5) Uiso 1 1 d . . .
H16 H 0.538(3) 0.092(3) 0.3140(12) 0.030(5) Uiso 1 1 d . . .
H18 H 1.011(3) -0.020(3) 0.1635(13) 0.036(6) Uiso 1 1 d . . .
H19 H 1.091(3) 0.154(3) 0.2277(12) 0.035(6) Uiso 1 1 d . . .
H20 H 0.882(3) 0.304(3) 0.3362(13) 0.036(6) Uiso 1 1 d . . .
H21A H 0.168(4) 0.407(4) 0.2185(16) 0.056(8) Uiso 1 1 d . . .
H21B H 0.016(4) 0.497(4) 0.2824(16) 0.056(8) Uiso 1 1 d . . .
H21C H 0.048(4) 0.617(4) 0.2153(16) 0.058(8) Uiso 1 1 d . . .
H22A H 0.670(4) 0.687(4) 0.3543(15) 0.052(7) Uiso 1 1 d . . .
H22B H 0.590(4) 0.614(4) 0.4286(16) 0.052(7) Uiso 1 1 d . . .
H22C H 0.473(4) 0.815(4) 0.3985(16) 0.060(8) Uiso 1 1 d . . .

loop_
_atom_site_aniso_label
_atom_site_aniso_U_11
_atom_site_aniso_U_22
_atom_site_aniso_U_33
_atom_site_aniso_U_23
_atom_site_aniso_U_13
_atom_site_aniso_U_12
O1 0.0345(8) 0.0747(12) 0.0506(9) 0.0171(8) -0.0218(7) -0.0310(9)
O2 0.0341(8) 0.0667(11) 0.0347(8) 0.0107(7) -0.0072(6) -0.0330(8)
O3 0.0409(8) 0.0284(7) 0.0335(7) -0.0006(5) -0.0044(6) -0.0209(7)
O4 0.0448(8) 0.0500(9) 0.0337(8) 0.0075(6) -0.0025(6) -0.0323(8)
O5 0.0395(9) 0.0454(9) 0.0236(7) -0.0084(6) 0.0035(6) -0.0163(8)
O6 0.0384(8) 0.0323(8) 0.0364(8) -0.0048(6) -0.0052(6) -0.0191(7)
O7 0.0523(11) 0.0659(13) 0.0575(12) 0.0236(10) 0.0148(9) -0.0054(10)
N1 0.0223(8) 0.0304(9) 0.0276(8) -0.0061(6) -0.0039(6) -0.0119(7)
N2 0.0202(8) 0.0354(9) 0.0289(8) -0.0046(6) -0.0028(6) -0.0154(7)
N3 0.0344(9) 0.0284(9) 0.0245(8) -0.0030(6) -0.0031(6) -0.0168(8)
N4 0.0260(8) 0.0325(9) 0.0282(8) -0.0007(6) -0.0013(6) -0.0176(7)
C1 0.0226(9) 0.0242(9) 0.0253(9) -0.0060(7) -0.0018(7) -0.0111(8)
C2 0.0279(9) 0.0283(10) 0.0270(9) -0.0031(7) -0.0062(7) -0.0110(9)
C3 0.0353(10) 0.0310(10) 0.0245(9) -0.0011(7) -0.0012(8) -0.0166(9)
C4 0.0281(10) 0.0306(10) 0.0285(9) -0.0060(7) 0.0023(7) -0.0171(9)
C5 0.0223(9) 0.0252(10) 0.0250(9) -0.0071(7) -0.0002(7) -0.0115(8)
C6 0.0243(9) 0.0310(10) 0.0243(9) -0.0036(7) -0.0044(7) -0.0119(9)
C7 0.0230(9) 0.0227(9) 0.0232(9) -0.0047(7) -0.0020(7) -0.0101(8)
C8 0.0213(8) 0.0210(9) 0.0238(8) -0.0063(7) 0.0002(7) -0.0100(8)
C9 0.0263(9) 0.0239(9) 0.0246(9) -0.0015(7) -0.0038(7) -0.0126(8)
C10 0.0249(9) 0.0241(9) 0.0243(9) 0.0008(7) -0.0016(7) -0.0129(8)
C11 0.0241(9) 0.0236(9) 0.0257(9) -0.0046(7) 0.0022(7) -0.0104(8)
C12 0.0329(10) 0.0317(10) 0.0208(9) -0.0035(7) 0.0022(7) -0.0154(9)
C13 0.0271(9) 0.0299(10) 0.0261(9) -0.0021(7) 0.0035(7) -0.0137(9)
C14 0.0360(10) 0.0326(11) 0.0240(9) 0.0023(8) -0.0050(8) -0.0165(9)
C15 0.0296(10) 0.0237(10) 0.0277(9) 0.0039(7) -0.0065(7) -0.0112(8)
C16 0.0267(9) 0.0262(10) 0.0289(9) 0.0053(7) -0.0052(7) -0.0133(8)
C17 0.0310(10) 0.0211(9) 0.0302(9) 0.0034(7) -0.0088(7) -0.0109(8)
C18 0.0278(10) 0.0249(10) 0.0351(11) -0.0025(8) 0.0014(8) -0.0088(9)
C19 0.0281(10) 0.0313(11) 0.0480(12) -0.0009(9) -0.0005(9) -0.0157(9)
C20 0.0335(10) 0.0285(10) 0.0394(11) -0.0011(8) -0.0067(8) -0.0173(9)
C21 0.0330(11) 0.0478(14) 0.0373(12) 0.0034(10) -0.0059(9) -0.0265(11)
C22 0.0508(13) 0.0416(13) 0.0307(11) -0.0030(9) -0.0100(10) -0.0278(12)

loop_
_atom_type_symbol
_atom_type_description
_atom_type_scat_dispersion_real
_atom_type_scat_dispersion_imag
_atom_type_scat_source
C C 0.0181 0.0091 'International Tables Vol C Tables 4.2.6.8 and 6.1.1.4'
H H 0.0000 0.0000 'International Tables Vol C Tables 4.2.6.8 and 6.1.1.4'
N N 0.0311 0.0180 'International Tables Vol C Tables 4.2.6.8 and 6.1.1.4'
O O 0.0492 0.0322 'International Tables Vol C Tables 4.2.6.8 and 6.1.1.4'

loop_
_geom_angle_atom_site_label_1
_geom_angle_atom_site_label_2
_geom_angle_atom_site_label_3
_geom_angle
C12 O5 H5O 113(2)
C17 O6 H6O 112.7(18)
C23B O7 C23A 27.9(3)
C23B O7 H7O 121(2)
C23A O7 H7O 108(2)
O1 N1 O2 120.98(15)
O1 N1 C1 119.92(15)
O2 N1 C1 119.09(15)
C6 N2 C5 108.94(15)
C6 N2 H2N 125.4(16)
C5 N2 H2N 125.2(16)
C11 N3 C22 116.91(16)
C11 N3 C12 125.30(15)
C22 N3 C12 117.01(15)
C13 N4 C21 118.84(16)
C13 N4 C10 124.36(15)
C21 N4 C10 116.31(15)
C2 C1 C8 122.37(16)
C2 C1 N1 115.45(16)
C8 C1 N1 122.17(15)
C1 C2 C3 120.89(18)
C1 C2 H2 119.0(14)
C3 C2 H2 120.1(14)
C4 C3 C2 120.12(18)
C4 C3 H3 121.6(14)
C2 C3 H3 118.1(14)
C3 C4 C5 118.29(17)
C3 C4 H4 122.7(12)
C5 C4 H4 119.0(13)
N2 C5 C4 127.35(16)
N2 C5 C8 107.86(15)
C4 C5 C8 124.79(17)
N2 C6 C7 111.34(16)
N2 C6 H6 120.1(12)
C7 C6 H6 128.5(12)
C6 C7 C8 105.93(15)
C6 C7 C9 120.28(16)
C8 C7 C9 133.78(16)
C1 C8 C5 113.52(16)
C1 C8 C7 140.55(16)
C5 C8 C7 105.93(15)
C7 C9 C10 115.96(14)
C7 C9 H9A 108.6(12)
C10 C9 H9A 106.7(12)
C7 C9 H9B 110.5(12)
C10 C9 H9B 107.3(12)
H9A C9 H9B 107.5(17)
N4 C10 C11 112.39(15)
N4 C10 C9 110.19(14)
C11 C10 C9 110.92(14)
N4 C10 H10 107.2(11)
C11 C10 H10 106.0(11)
C9 C10 H10 109.9(11)
O3 C11 N3 122.60(17)
O3 C11 C10 118.46(16)
N3 C11 C10 118.85(16)
O5 C12 N3 108.18(15)
O5 C12 C14 105.19(15)
N3 C12 C14 112.25(16)
O5 C12 C13 108.86(15)
N3 C12 C13 112.69(15)
C14 C12 C13 109.35(16)
O4 C13 N4 122.09(18)
O4 C13 C12 117.79(17)
N4 C13 C12 120.09(16)
C15 C14 C12 115.74(15)
C15 C14 H14A 110.9(13)
C12 C14 H14A 106.2(13)
C15 C14 H14B 111.9(13)
C12 C14 H14B 104.2(13)
H14A C14 H14B 107.5(18)
C20 C15 C16 119.13(18)
C20 C15 C14 120.16(17)
C16 C15 C14 120.70(17)
C17 C16 C15 120.30(17)
C17 C16 H16 119.6(13)
C15 C16 H16 120.0(13)
O6 C17 C18 116.90(18)
O6 C17 C16 123.17(17)
C18 C17 C16 119.92(17)
C19 C18 C17 119.76(19)
C19 C18 H18 122.3(14)
C17 C18 H18 118.0(14)
C18 C19 C20 120.64(18)
C18 C19 H19 118.8(13)
C20 C19 H19 120.5(13)
C19 C20 C15 120.15(18)
C19 C20 H20 121.3(14)
C15 C20 H20 118.6(14)
N4 C21 H21A 109.4(17)
N4 C21 H21B 108.8(17)
H21A C21 H21B 106(2)
N4 C21 H21C 108.4(16)
H21A C21 H21C 113(2)
H21B C21 H21C 111(2)
N3 C22 H22A 110.4(15)
N3 C22 H22B 109.4(16)
H22A C22 H22B 108(2)
N3 C22 H22C 109.6(17)
H22A C22 H22C 106(2)
H22B C22 H22C 114(2)
O7 C23A H23A 109.5
O7 C23A H23B 109.5
H23A C23A H23B 109.5
O7 C23A H23C 109.5
H23A C23A H23C 109.5
H23B C23A H23C 109.5
O7 C23B H23D 109.5
O7 C23B H23E 109.5
H23D C23B H23E 109.5
O7 C23B H23F 109.5
H23D C23B H23F 109.5
H23E C23B H23F 109.5

loop_
_geom_bond_atom_site_label_1
_geom_bond_atom_site_label_2
_geom_bond_distance
O1 N1 1.221(2)
O2 N1 1.225(2)
O3 C11 1.234(2)
O4 C13 1.233(2)
O5 C12 1.407(2)
O5 H5O 0.87(3)
O6 C17 1.360(2)
O6 H6O 0.91(3)
O7 C23B 1.239(7)
O7 C23A 1.465(7)
O7 H7O 0.90(4)
N1 C1 1.455(2)
N2 C6 1.353(2)
N2 C5 1.367(2)
N2 H2N 0.85(2)
N3 C11 1.338(2)
N3 C22 1.470(2)
N3 C12 1.478(2)
N4 C13 1.328(2)
N4 C21 1.462(2)
N4 C10 1.465(2)
C1 C2 1.382(3)
C1 C8 1.418(3)
C2 C3 1.393(3)
C2 H2 0.96(2)
C3 C4 1.376(3)
C3 H3 0.95(2)
C4 C5 1.388(3)
C4 H4 0.96(2)
C5 C8 1.431(2)
C6 C7 1.370(3)
C6 H6 0.95(2)
C7 C8 1.444(2)
C7 C9 1.502(2)
C9 C10 1.553(2)
C9 H9A 0.99(2)
C9 H9B 0.96(2)
C10 C11 1.509(2)
C10 H10 1.00(2)
C12 C14 1.538(3)
C12 C13 1.541(3)
C14 C15 1.507(3)
C14 H14A 0.97(2)
C14 H14B 1.00(2)
C15 C20 1.395(3)
C15 C16 1.396(3)
C16 C17 1.392(3)
C16 H16 0.95(2)
C17 C18 1.390(3)
C18 C19 1.382(3)
C18 H18 0.95(2)
C19 C20 1.385(3)
C19 H19 0.99(2)
C20 H20 0.97(2)
C21 H21A 0.95(3)
C21 H21B 0.92(3)
C21 H21C 0.96(3)
C22 H22A 0.99(3)
C22 H22B 0.96(3)
C22 H22C 0.99(3)
C23A H23A 0.9600
C23A H23B 0.9600
C23A H23C 0.9600
C23B H23D 0.9600
C23B H23E 0.9600
C23B H23F 0.9600
